data_7104674
loop_
_publ_author_name
'Ghereg, Dumitru'
'Ech-Cherif El Kettani, Sakina'
'Lazraq, Mohamed'
'Ranaivonjatovo, Henri'
'Schoeller, Wolfgang W'
'Escudi\'e, Jean'
'Gornitzka, Heinz'

_publ_section_title
;
 An isolable o-quinodimethane and its fixation of molecular oxygen to
 give an endoperoxide.
;
_journal_issue 32
_journal_name_full 'Chemical communications (Cambridge, England)'
_journal_page_first 4821
_journal_page_last 4823
_journal_paper_doi 10.1039/b910001f
_journal_volume 34
_journal_year 2009
_chemical_formula_sum 'C78 H81 Ge2 O5.5'
_chemical_formula_weight 1251.61
_chemical_name_systematic
;
?
;
_space_group_IT_number 2
_symmetry_cell_setting triclinic
_symmetry_space_group_name_Hall '-P 1'
_symmetry_space_group_name_H-M 'P -1'
_atom_sites_solution_hydrogens geom
_atom_sites_solution_primary direct
_atom_sites_solution_secondary difmap
_audit_creation_method SHELXL-97
_cell_angle_alpha 71.1490(10)
_cell_angle_beta 83.0260(10)
_cell_angle_gamma 81.4140(10)
_cell_formula_units_Z 2
_cell_length_a 9.8547(6)
_cell_length_b 14.9574(9)
_cell_length_c 23.1368(15)
_cell_measurement_reflns_used 3511
_cell_measurement_temperature 133(2)
_cell_measurement_theta_max 25.001
_cell_measurement_theta_min 2.361
_cell_volume 3181.5(3)
_computing_cell_refinement 'Bruker SMART'
_computing_data_collection 'Bruker SMART'
_computing_data_reduction 'Bruker SHELXTL'
_computing_molecular_graphics 'Bruker SHELXTL'
_computing_publication_material 'Bruker SHELXTL'
_computing_structure_refinement 'SHELXL-97 (Sheldrick, 1997)'
_computing_structure_solution 'SHELXS-97 (Sheldrick, 1990)'
_diffrn_ambient_temperature 133(2)
_diffrn_measured_fraction_theta_full 0.982
_diffrn_measured_fraction_theta_max 0.982
_diffrn_measurement_device_type 'Bruker CCD detector'
_diffrn_measurement_method 'phi and omega scans'
_diffrn_radiation_monochromator graphite
_diffrn_radiation_source 'fine-focus sealed tube'
_diffrn_radiation_type MoK\a
_diffrn_radiation_wavelength 0.71073
_diffrn_reflns_av_R_equivalents 0.0537
_diffrn_reflns_av_sigmaI/netI 0.1337
_diffrn_reflns_limit_h_max 12
_diffrn_reflns_limit_h_min -6
_diffrn_reflns_limit_k_max 18
_diffrn_reflns_limit_k_min -18
_diffrn_reflns_limit_l_max 28
_diffrn_reflns_limit_l_min -28
_diffrn_reflns_number 18888
_diffrn_reflns_theta_full 26.37
_diffrn_reflns_theta_max 26.37
_diffrn_reflns_theta_min 5.12
_exptl_absorpt_coefficient_mu 0.999
_exptl_absorpt_correction_T_max 1.000000
_exptl_absorpt_correction_T_min 0.467544
_exptl_absorpt_correction_type multi-scan
_exptl_absorpt_process_details 'SADABS (Bruker-AXS)'
_exptl_crystal_colour colorless
_exptl_crystal_density_diffrn 1.307
_exptl_crystal_density_method 'not measured'
_exptl_crystal_description plate
_exptl_crystal_F_000 1314
_exptl_crystal_size_max 0.2
_exptl_crystal_size_mid 0.2
_exptl_crystal_size_min 0.05
_refine_diff_density_max 0.803
_refine_diff_density_min -0.703
_refine_diff_density_rms 0.084
_refine_ls_extinction_method none
_refine_ls_goodness_of_fit_ref 0.978
_refine_ls_hydrogen_treatment constr
_refine_ls_matrix_type full
_refine_ls_number_parameters 807
_refine_ls_number_reflns 12781
_refine_ls_number_restraints 34
_refine_ls_restrained_S_all 0.978
_refine_ls_R_factor_all 0.1366
_refine_ls_R_factor_gt 0.0612
_refine_ls_shift/su_max 0.001
_refine_ls_shift/su_mean 0.000
_refine_ls_structure_factor_coef Fsqd
_refine_ls_weighting_details 'calc w=1/[\s^2^(Fo^2^)+(0.0548P)^2^+0.0000P] where P=(Fo^2^+2Fc^2^)/3'
_refine_ls_weighting_scheme calc
_refine_ls_wR_factor_gt 0.1117
_refine_ls_wR_factor_ref 0.1376
_reflns_number_gt 7253
_reflns_number_total 12781
_reflns_threshold_expression >2sigma(I)
_cod_data_source_file b910001f.txt
_cod_data_source_block 4
_cod_depositor_comments
;
The following automatic conversions were performed:
'_symmetry_cell_setting' value 'Triclinic' changed to 'triclinic'
according to '/home/saulius/struct/CIF-dictionaries/cif_core.dic'
dictionary named 'cif_core.dic' version 2.4.1 from 2010-06-29.

Automatic conversion script
Id: cif_fix_enum 1527 2010-12-29 10:47:43Z saulius 
;
_cod_original_sg_symbol_H-M P-1
_cod_original_formula_sum 'C78 H81 Ge2 O5.50'
_cod_database_code 7104674

loop_
_symmetry_equiv_pos_as_xyz
'x, y, z'
'-x, -y, -z'

loop_
_atom_site_label
_atom_site_type_symbol
_atom_site_fract_x
_atom_site_fract_y
_atom_site_fract_z
_atom_site_U_iso_or_equiv
_atom_site_adp_type
_atom_site_occupancy
_atom_site_symmetry_multiplicity
_atom_site_calc_flag
_atom_site_refinement_flags
_atom_site_disorder_assembly
_atom_site_disorder_group
Ge1 Ge 0.87429(5) 0.37371(3) 0.20334(2) 0.02359(13) Uani 1 1 d . . .
Ge2 Ge 0.81412(5) 0.75584(3) 0.31630(2) 0.02619(14) Uani 1 1 d . . .
O1 O 0.6311(3) 0.5118(2) 0.25556(13) 0.0260(7) Uani 1 1 d . . .
O2 O 0.5968(3) 0.6010(2) 0.27315(13) 0.0262(7) Uani 1 1 d . . .
O3 O 0.7588(3) 0.3703(2) 0.27194(13) 0.0251(7) Uani 1 1 d . . .
O4 O 0.6659(3) 0.6925(2) 0.32207(14) 0.0293(7) Uani 1 1 d . . .
C1 C 0.9376(4) 0.4990(3) 0.2012(2) 0.0231(10) Uani 1 1 d . . .
C2 C 0.8780(4) 0.5046(3) 0.26603(18) 0.0206(9) Uani 1 1 d . . .
H2 H 0.9500 0.4717 0.2953 0.025 Uiso 1 1 calc R . .
C3 C 0.7488(4) 0.4508(3) 0.28847(19) 0.0222(10) Uani 1 1 d . . .
C4 C 0.9484(4) 0.6527(3) 0.29162(19) 0.0218(10) Uani 1 1 d . . .
C5 C 0.8382(4) 0.6054(3) 0.27132(19) 0.0207(10) Uani 1 1 d . . .
H5 H 0.8168 0.6473 0.2293 0.025 Uiso 1 1 calc R . .
C6 C 0.7011(5) 0.6060(3) 0.3117(2) 0.0254(10) Uani 1 1 d . . .
C7 C 0.7111(4) 0.4366(3) 0.3555(2) 0.0252(10) Uani 1 1 d . . .
C8 C 0.6959(5) 0.3511(3) 0.4008(2) 0.0311(11) Uani 1 1 d . . .
H8 H 0.7076 0.2929 0.3916 0.037 Uiso 1 1 calc R . .
C9 C 0.6626(5) 0.3538(3) 0.4607(2) 0.0324(12) Uani 1 1 d . . .
H9 H 0.6528 0.2960 0.4929 0.039 Uiso 1 1 calc R . .
C10 C 0.6435(5) 0.4382(3) 0.4743(2) 0.0297(11) Uani 1 1 d . . .
H10 H 0.6224 0.4380 0.5155 0.036 Uiso 1 1 calc R . .
C11 C 0.6551(4) 0.5239(3) 0.4275(2) 0.0276(11) Uani 1 1 d . . .
H11 H 0.6392 0.5827 0.4362 0.033 Uiso 1 1 calc R . .
C12 C 0.6900(4) 0.5216(3) 0.36842(19) 0.0228(10) Uani 1 1 d . . .
C13 C 1.0934(4) 0.4902(3) 0.19276(19) 0.0237(10) Uani 1 1 d . . .
C14 C 1.1911(5) 0.4317(3) 0.2313(2) 0.0286(11) Uani 1 1 d . . .
H14 H 1.1632 0.3875 0.2692 0.034 Uiso 1 1 calc R . .
C15 C 1.3303(5) 0.4388(4) 0.2136(2) 0.0390(13) Uani 1 1 d . . .
H15 H 1.3976 0.3997 0.2398 0.047 Uiso 1 1 calc R . .
C16 C 1.3716(5) 0.5021(4) 0.1583(3) 0.0419(14) Uani 1 1 d . . .
H16 H 1.4671 0.5048 0.1465 0.050 Uiso 1 1 calc R . .
C17 C 1.2773(5) 0.5609(4) 0.1205(2) 0.0353(12) Uani 1 1 d . . .
H17 H 1.3066 0.6051 0.0829 0.042 Uiso 1 1 calc R . .
C18 C 1.1371(5) 0.5555(3) 0.1375(2) 0.0268(10) Uani 1 1 d . . .
C19 C 1.0157(5) 0.6135(3) 0.1089(2) 0.0290(11) Uani 1 1 d . . .
C20 C 1.0047(6) 0.6893(4) 0.0554(2) 0.0381(13) Uani 1 1 d . . .
H20 H 1.0843 0.7084 0.0293 0.046 Uiso 1 1 calc R . .
C21 C 0.8765(6) 0.7363(4) 0.0407(2) 0.0433(14) Uani 1 1 d . . .
H21 H 0.8682 0.7893 0.0046 0.052 Uiso 1 1 calc R . .
C22 C 0.7594(6) 0.7078(4) 0.0775(2) 0.0397(13) Uani 1 1 d . . .
H22 H 0.6722 0.7419 0.0665 0.048 Uiso 1 1 calc R . .
C23 C 0.7675(5) 0.6297(3) 0.1305(2) 0.0309(11) Uani 1 1 d . . .
H23 H 0.6868 0.6091 0.1552 0.037 Uiso 1 1 calc R . .
C24 C 0.8959(5) 0.5831(3) 0.14620(19) 0.0261(10) Uani 1 1 d . . .
C25 C 1.0213(5) 0.2661(3) 0.2240(2) 0.0279(11) Uani 1 1 d . . .
C26 C 1.0480(5) 0.2102(3) 0.2843(2) 0.0377(12) Uani 1 1 d . . .
C27 C 1.1567(5) 0.1357(3) 0.2940(3) 0.0428(14) Uani 1 1 d . . .
H27 H 1.1732 0.0978 0.3348 0.051 Uiso 1 1 calc R . .
C28 C 1.2400(5) 0.1158(4) 0.2462(3) 0.0448(14) Uani 1 1 d . . .
C29 C 1.2133(5) 0.1710(4) 0.1876(3) 0.0436(14) Uani 1 1 d . . .
H29 H 1.2690 0.1576 0.1542 0.052 Uiso 1 1 calc R . .
C30 C 1.1061(5) 0.2468(3) 0.1754(2) 0.0341(12) Uani 1 1 d . . .
C31 C 0.9656(6) 0.2252(4) 0.3406(2) 0.0467(15) Uani 1 1 d . . .
H31A H 1.0017 0.1779 0.3773 0.070 Uiso 1 1 calc R . .
H31B H 0.8689 0.2183 0.3391 0.070 Uiso 1 1 calc R . .
H31C H 0.9729 0.2892 0.3418 0.070 Uiso 1 1 calc R . .
C32 C 1.3559(6) 0.0336(4) 0.2582(3) 0.0647(19) Uani 1 1 d . . .
H32A H 1.3165 -0.0269 0.2737 0.097 Uiso 1 1 calc R . .
H32B H 1.4129 0.0386 0.2887 0.097 Uiso 1 1 calc R . .
H32C H 1.4127 0.0364 0.2200 0.097 Uiso 1 1 calc R . .
C33 C 1.0912(6) 0.3064(4) 0.1104(2) 0.0454(14) Uani 1 1 d . . .
H33A H 0.9974 0.3075 0.0999 0.068 Uiso 1 1 calc R . .
H33B H 1.1572 0.2794 0.0834 0.068 Uiso 1 1 calc R . .
H33C H 1.1092 0.3713 0.1051 0.068 Uiso 1 1 calc R . .
C34 C 0.7502(4) 0.3612(3) 0.1466(2) 0.0251(10) Uani 1 1 d . . .
C35 C 0.6567(5) 0.2919(3) 0.1714(2) 0.0305(11) Uani 1 1 d . . .
C36 C 0.5615(5) 0.2820(4) 0.1355(2) 0.0379(13) Uani 1 1 d . . .
H36 H 0.4994 0.2357 0.1529 0.045 Uiso 1 1 calc R . .
C37 C 0.5538(5) 0.3373(4) 0.0749(2) 0.0367(12) Uani 1 1 d . . .
C38 C 0.6465(5) 0.4023(3) 0.0507(2) 0.0311(11) Uani 1 1 d . . .
H38 H 0.6431 0.4405 0.0090 0.037 Uiso 1 1 calc R . .
C39 C 0.7450(5) 0.4142(3) 0.0847(2) 0.0282(11) Uani 1 1 d . . .
C40 C 0.6594(6) 0.2235(3) 0.2365(2) 0.0389(13) Uani 1 1 d . . .
H40A H 0.6122 0.2559 0.2653 0.058 Uiso 1 1 calc R . .
H40B H 0.7551 0.2019 0.2465 0.058 Uiso 1 1 calc R . .
H40C H 0.6127 0.1685 0.2396 0.058 Uiso 1 1 calc R . .
C41 C 0.4500(6) 0.3251(5) 0.0359(3) 0.0602(18) Uani 1 1 d . . .
H41A H 0.3596 0.3566 0.0457 0.090 Uiso 1 1 calc R . .
H41B H 0.4442 0.2572 0.0442 0.090 Uiso 1 1 calc R . .
H41C H 0.4788 0.3537 -0.0075 0.090 Uiso 1 1 calc R . .
C42 C 0.8494(5) 0.4814(3) 0.0496(2) 0.0332(12) Uani 1 1 d . . .
H42A H 0.8896 0.4638 0.0134 0.050 Uiso 1 1 calc R . .
H42B H 0.9223 0.4771 0.0760 0.050 Uiso 1 1 calc R . .
H42C H 0.8036 0.5468 0.0368 0.050 Uiso 1 1 calc R . .
C43 C 1.0480(5) 0.6994(3) 0.2390(2) 0.0239(10) Uani 1 1 d . . .
C44 C 1.0224(5) 0.7641(3) 0.18138(19) 0.0259(10) Uani 1 1 d . . .
H44 H 0.9311 0.7838 0.1695 0.031 Uiso 1 1 calc R . .
C45 C 1.1339(5) 0.7987(3) 0.1420(2) 0.0326(12) Uani 1 1 d . . .
H45 H 1.1184 0.8425 0.1025 0.039 Uiso 1 1 calc R . .
C46 C 1.2675(5) 0.7704(4) 0.1592(2) 0.0355(12) Uani 1 1 d . . .
H46 H 1.3416 0.7973 0.1321 0.043 Uiso 1 1 calc R . .
C47 C 1.2949(5) 0.7038(3) 0.2151(2) 0.0318(11) Uani 1 1 d . . .
H47 H 1.3868 0.6830 0.2262 0.038 Uiso 1 1 calc R . .
C48 C 1.1839(4) 0.6681(3) 0.2547(2) 0.0240(10) Uani 1 1 d . . .
C49 C 1.1799(4) 0.5982(3) 0.3162(2) 0.0236(10) Uani 1 1 d . . .
C50 C 1.2884(5) 0.5445(3) 0.3497(2) 0.0292(11) Uani 1 1 d . . .
H50 H 1.3812 0.5490 0.3332 0.035 Uiso 1 1 calc R . .
C51 C 1.2572(5) 0.4847(3) 0.4076(2) 0.0323(11) Uani 1 1 d . . .
H51 H 1.3296 0.4484 0.4318 0.039 Uiso 1 1 calc R . .
C52 C 1.1207(5) 0.4765(4) 0.4313(2) 0.0349(12) Uani 1 1 d . . .
H52 H 1.1015 0.4351 0.4714 0.042 Uiso 1 1 calc R . .
C53 C 1.0135(5) 0.5281(3) 0.3969(2) 0.0298(11) Uani 1 1 d . . .
H53 H 0.9209 0.5220 0.4131 0.036 Uiso 1 1 calc R . .
C54 C 1.0427(4) 0.5890(3) 0.33835(19) 0.0226(10) Uani 1 1 d . . .
C55 C 0.7966(5) 0.8764(3) 0.2482(2) 0.0295(11) Uani 1 1 d . . .
C56 C 0.8987(5) 0.9369(4) 0.2405(2) 0.0371(12) Uani 1 1 d . . .
C57 C 0.9031(6) 1.0175(4) 0.1905(3) 0.0455(14) Uani 1 1 d . . .
H57 H 0.9714 1.0581 0.1865 0.055 Uiso 1 1 calc R . .
C58 C 0.8112(6) 1.0409(4) 0.1459(3) 0.0434(14) Uani 1 1 d . . .
C59 C 0.7088(6) 0.9834(3) 0.1544(2) 0.0392(13) Uani 1 1 d . . .
H59 H 0.6421 1.0001 0.1251 0.047 Uiso 1 1 calc R . .
C60 C 0.6997(5) 0.9014(3) 0.2048(2) 0.0309(11) Uani 1 1 d . . .
C61 C 1.0098(6) 0.9133(4) 0.2847(3) 0.0527(16) Uani 1 1 d . . .
H61A H 1.0737 0.8592 0.2795 0.079 Uiso 1 1 calc R . .
H61B H 0.9675 0.8971 0.3268 0.079 Uiso 1 1 calc R . .
H61C H 1.0600 0.9685 0.2764 0.079 Uiso 1 1 calc R . .
C62 C 0.8238(7) 1.1265(4) 0.0889(3) 0.0610(18) Uani 1 1 d . . .
H62A H 0.8354 1.1820 0.1007 0.092 Uiso 1 1 calc R . .
H62B H 0.7404 1.1397 0.0670 0.092 Uiso 1 1 calc R . .
H62C H 0.9039 1.1129 0.0622 0.092 Uiso 1 1 calc R . .
C63 C 0.5835(5) 0.8432(3) 0.2070(2) 0.0345(12) Uani 1 1 d . . .
H63A H 0.6223 0.7830 0.2000 0.052 Uiso 1 1 calc R . .
H63B H 0.5214 0.8790 0.1752 0.052 Uiso 1 1 calc R . .
H63C H 0.5322 0.8301 0.2473 0.052 Uiso 1 1 calc R . .
C64 C 0.7961(5) 0.7691(3) 0.3986(2) 0.0318(11) Uani 1 1 d . . .
C65 C 0.9045(6) 0.7520(3) 0.4371(2) 0.0388(13) Uani 1 1 d . . .
C66 C 0.8742(6) 0.7538(4) 0.4974(2) 0.0448(14) Uani 1 1 d . . .
H66 H 0.9476 0.7424 0.5230 0.054 Uiso 1 1 calc R . .
C67 C 0.7399(7) 0.7718(4) 0.5213(2) 0.0460(14) Uani 1 1 d . . .
C68 C 0.6368(6) 0.7940(4) 0.4824(2) 0.0440(14) Uani 1 1 d . . .
H68 H 0.5454 0.8096 0.4975 0.053 Uiso 1 1 calc R . .
C69 C 0.6601(5) 0.7945(3) 0.4215(2) 0.0354(12) Uani 1 1 d . . .
C70 C 1.0554(5) 0.7314(4) 0.4169(3) 0.0478(15) Uani 1 1 d . . .
H70A H 1.1060 0.7820 0.4186 0.072 Uiso 1 1 calc R . .
H70B H 1.0635 0.7288 0.3748 0.072 Uiso 1 1 calc R . .
H70C H 1.0938 0.6703 0.4442 0.072 Uiso 1 1 calc R . .
C71 C 0.7106(8) 0.7664(5) 0.5882(3) 0.0676(19) Uani 1 1 d . . .
H71A H 0.6146 0.7915 0.5954 0.101 Uiso 1 1 calc R . .
H71B H 0.7717 0.8042 0.5984 0.101 Uiso 1 1 calc R . .
H71C H 0.7267 0.7000 0.6140 0.101 Uiso 1 1 calc R . .
C72 C 0.5388(5) 0.8254(4) 0.3833(2) 0.0426(13) Uani 1 1 d . . .
H72A H 0.4989 0.7693 0.3832 0.064 Uiso 1 1 calc R . .
H72B H 0.5688 0.8611 0.3413 0.064 Uiso 1 1 calc R . .
H72C H 0.4695 0.8660 0.4005 0.064 Uiso 1 1 calc R . .
C73 C 0.8262(10) 0.0744(6) 0.5355(5) 0.110(3) Uani 1 1 d . . .
H73A H 0.9033 0.1077 0.5120 0.165 Uiso 1 1 calc R . .
H73B H 0.8595 0.0239 0.5716 0.165 Uiso 1 1 calc R . .
H73C H 0.7567 0.1195 0.5486 0.165 Uiso 1 1 calc R . .
C74 C 0.7659(16) 0.0334(7) 0.4978(5) 0.152(5) Uani 1 1 d . . .
H74A H 0.8373 -0.0107 0.4838 0.182 Uiso 1 1 calc R . .
H74B H 0.6926 -0.0041 0.5227 0.182 Uiso 1 1 calc R . .
O5 O 0.7144(9) 0.0964(6) 0.4507(4) 0.135(3) Uani 1 1 d . . .
C75 C 0.6340(12) 0.0687(8) 0.4007(6) 0.140(5) Uani 1 1 d . . .
H75A H 0.5639 0.0250 0.4208 0.168 Uiso 1 1 calc R . .
H75B H 0.5922 0.1255 0.3697 0.168 Uiso 1 1 calc R . .
C76 C 0.7474(14) 0.0252(6) 0.3776(7) 0.174(6) Uani 1 1 d . . .
H76A H 0.8084 0.0726 0.3540 0.260 Uiso 1 1 calc R . .
H76B H 0.7204 -0.0071 0.3508 0.260 Uiso 1 1 calc R . .
H76C H 0.7957 -0.0216 0.4112 0.260 Uiso 1 1 calc R . .
C77 C 0.2814(16) 0.0294(9) 0.0760(7) 0.078(4) Uani 0.50 1 d PDU A -1
H77A H 0.3126 -0.0171 0.1140 0.116 Uiso 0.50 1 calc PR A -1
H77B H 0.1817 0.0311 0.0756 0.116 Uiso 0.50 1 calc PR A -1
H77C H 0.3032 0.0925 0.0733 0.116 Uiso 0.50 1 calc PR A -1
C78 C 0.352(2) 0.002(3) 0.0230(14) 0.103(8) Uani 0.50 1 d PDU A -1
H78A H 0.3342 -0.0632 0.0263 0.123 Uiso 0.50 1 calc PR A -1
H78B H 0.3171 0.0463 -0.0156 0.123 Uiso 0.50 1 calc PR A -1
O6 O 0.4953(16) 0.0048(18) 0.0229(9) 0.111(6) Uani 0.50 1 d PDU A -1
C79 C 0.574(3) -0.021(3) -0.0256(15) 0.120(10) Uani 0.50 1 d PDU A -1
H79A H 0.5398 0.0199 -0.0653 0.144 Uiso 0.50 1 calc PR A -1
H79B H 0.5667 -0.0880 -0.0214 0.144 Uiso 0.50 1 calc PR A -1
C80 C 0.718(3) -0.007(2) -0.0221(15) 0.131(12) Uani 0.50 1 d PDU A -1
H80A H 0.7205 0.0553 -0.0176 0.196 Uiso 0.50 1 calc PR A -1
H80B H 0.7724 -0.0113 -0.0598 0.196 Uiso 0.50 1 calc PR A -1
H80C H 0.7561 -0.0569 0.0132 0.196 Uiso 0.50 1 calc PR A -1

loop_
_atom_site_aniso_label
_atom_site_aniso_U_11
_atom_site_aniso_U_22
_atom_site_aniso_U_33
_atom_site_aniso_U_23
_atom_site_aniso_U_13
_atom_site_aniso_U_12
Ge1 0.0203(3) 0.0284(3) 0.0227(3) -0.0087(2) 0.0000(2) -0.0043(2)
Ge2 0.0216(3) 0.0292(3) 0.0304(3) -0.0132(2) -0.0050(2) 0.0000(2)
O1 0.0222(17) 0.0291(17) 0.0293(17) -0.0116(14) -0.0053(14) -0.0029(13)
O2 0.0193(17) 0.0306(17) 0.0283(17) -0.0085(14) -0.0042(14) -0.0014(13)
O3 0.0252(18) 0.0261(17) 0.0237(16) -0.0083(13) 0.0069(14) -0.0082(14)
O4 0.0204(17) 0.0325(18) 0.0358(18) -0.0138(15) 0.0009(15) -0.0007(14)
C1 0.015(2) 0.030(2) 0.028(2) -0.015(2) 0.0003(19) -0.0053(19)
C2 0.016(2) 0.026(2) 0.019(2) -0.0060(19) -0.0019(18) -0.0024(18)
C3 0.020(2) 0.024(2) 0.023(2) -0.0066(19) -0.0056(19) -0.0008(19)
C4 0.013(2) 0.032(3) 0.021(2) -0.0094(19) -0.0004(18) -0.0032(19)
C5 0.017(2) 0.026(2) 0.021(2) -0.0102(19) -0.0011(19) -0.0009(18)
C6 0.020(3) 0.030(3) 0.025(2) -0.007(2) -0.003(2) -0.004(2)
C7 0.015(2) 0.033(3) 0.026(2) -0.007(2) -0.0033(19) -0.0030(19)
C8 0.028(3) 0.034(3) 0.029(3) -0.007(2) 0.005(2) -0.010(2)
C9 0.025(3) 0.037(3) 0.029(3) -0.001(2) -0.002(2) -0.008(2)
C10 0.020(3) 0.048(3) 0.022(2) -0.013(2) 0.003(2) -0.006(2)
C11 0.019(3) 0.035(3) 0.030(3) -0.011(2) 0.002(2) -0.003(2)
C12 0.010(2) 0.033(3) 0.025(2) -0.008(2) 0.0014(19) -0.0055(19)
C13 0.019(2) 0.033(3) 0.025(2) -0.017(2) 0.004(2) -0.008(2)
C14 0.024(3) 0.031(3) 0.031(3) -0.011(2) -0.001(2) -0.003(2)
C15 0.018(3) 0.052(3) 0.055(3) -0.030(3) -0.001(2) -0.001(2)
C16 0.022(3) 0.053(3) 0.058(4) -0.030(3) 0.014(3) -0.010(3)
C17 0.033(3) 0.048(3) 0.031(3) -0.019(2) 0.014(2) -0.020(3)
C18 0.025(3) 0.034(3) 0.027(2) -0.016(2) 0.002(2) -0.008(2)
C19 0.041(3) 0.033(3) 0.020(2) -0.012(2) 0.003(2) -0.018(2)
C20 0.052(4) 0.042(3) 0.025(3) -0.010(2) -0.001(3) -0.023(3)
C21 0.074(4) 0.035(3) 0.021(3) -0.001(2) -0.011(3) -0.016(3)
C22 0.052(4) 0.039(3) 0.026(3) -0.006(2) -0.017(3) 0.003(3)
C23 0.033(3) 0.035(3) 0.027(3) -0.011(2) -0.007(2) 0.000(2)
C24 0.034(3) 0.026(2) 0.021(2) -0.010(2) -0.007(2) -0.001(2)
C25 0.026(3) 0.027(3) 0.033(3) -0.009(2) -0.003(2) -0.007(2)
C26 0.035(3) 0.030(3) 0.046(3) -0.009(2) -0.001(3) -0.005(2)
C27 0.034(3) 0.029(3) 0.057(4) -0.003(3) -0.003(3) -0.002(2)
C28 0.027(3) 0.034(3) 0.071(4) -0.015(3) 0.000(3) -0.005(2)
C29 0.028(3) 0.044(3) 0.067(4) -0.031(3) 0.005(3) -0.007(2)
C30 0.027(3) 0.036(3) 0.044(3) -0.018(2) 0.000(2) -0.010(2)
C31 0.050(4) 0.045(3) 0.032(3) 0.001(2) -0.008(3) 0.011(3)
C32 0.032(3) 0.044(4) 0.106(5) -0.013(4) -0.004(4) 0.010(3)
C33 0.037(3) 0.064(4) 0.038(3) -0.026(3) 0.003(3) 0.003(3)
C34 0.017(2) 0.034(3) 0.027(2) -0.015(2) 0.005(2) -0.005(2)
C35 0.028(3) 0.033(3) 0.032(3) -0.012(2) -0.002(2) -0.004(2)
C36 0.031(3) 0.040(3) 0.043(3) -0.011(2) 0.003(2) -0.018(2)
C37 0.025(3) 0.051(3) 0.040(3) -0.020(3) -0.003(2) -0.009(2)
C38 0.029(3) 0.041(3) 0.024(2) -0.011(2) -0.004(2) -0.004(2)
C39 0.026(3) 0.034(3) 0.028(2) -0.015(2) 0.004(2) -0.008(2)
C40 0.043(3) 0.038(3) 0.037(3) -0.009(2) 0.002(3) -0.019(2)
C41 0.049(4) 0.082(5) 0.050(4) -0.007(3) -0.019(3) -0.029(3)
C42 0.037(3) 0.044(3) 0.024(2) -0.016(2) 0.003(2) -0.014(2)
C43 0.022(3) 0.027(2) 0.028(2) -0.014(2) -0.001(2) -0.006(2)
C44 0.026(3) 0.029(3) 0.022(2) -0.007(2) -0.004(2) -0.005(2)
C45 0.038(3) 0.031(3) 0.027(3) -0.002(2) -0.006(2) -0.010(2)
C46 0.027(3) 0.046(3) 0.033(3) -0.008(2) 0.005(2) -0.019(2)
C47 0.020(3) 0.039(3) 0.038(3) -0.013(2) -0.005(2) -0.003(2)
C48 0.019(2) 0.029(2) 0.024(2) -0.009(2) -0.001(2) -0.0051(19)
C49 0.016(2) 0.029(2) 0.028(2) -0.011(2) -0.005(2) -0.0008(19)
C50 0.018(3) 0.042(3) 0.030(3) -0.015(2) -0.005(2) -0.001(2)
C51 0.022(3) 0.046(3) 0.026(3) -0.006(2) -0.009(2) 0.001(2)
C52 0.034(3) 0.042(3) 0.024(3) -0.002(2) -0.003(2) -0.005(2)
C53 0.019(3) 0.040(3) 0.028(3) -0.009(2) 0.000(2) -0.004(2)
C54 0.015(2) 0.031(3) 0.024(2) -0.011(2) -0.0013(19) -0.0015(19)
C55 0.029(3) 0.027(3) 0.034(3) -0.012(2) -0.005(2) 0.002(2)
C56 0.031(3) 0.037(3) 0.048(3) -0.019(3) -0.002(3) -0.006(2)
C57 0.046(4) 0.035(3) 0.060(4) -0.019(3) 0.008(3) -0.017(3)
C58 0.046(4) 0.031(3) 0.047(3) -0.011(3) 0.012(3) 0.000(3)
C59 0.042(3) 0.029(3) 0.043(3) -0.009(2) 0.000(3) 0.002(2)
C60 0.031(3) 0.026(3) 0.034(3) -0.010(2) -0.003(2) 0.005(2)
C61 0.040(4) 0.051(4) 0.074(4) -0.022(3) -0.010(3) -0.015(3)
C62 0.072(5) 0.035(3) 0.060(4) -0.002(3) 0.016(4) -0.003(3)
C63 0.032(3) 0.035(3) 0.034(3) -0.006(2) -0.012(2) 0.001(2)
C64 0.031(3) 0.033(3) 0.034(3) -0.015(2) -0.005(2) 0.003(2)
C65 0.044(3) 0.035(3) 0.043(3) -0.019(2) -0.010(3) 0.001(2)
C66 0.054(4) 0.040(3) 0.046(3) -0.020(3) -0.022(3) 0.009(3)
C67 0.061(4) 0.042(3) 0.038(3) -0.020(3) -0.005(3) 0.001(3)
C68 0.051(4) 0.040(3) 0.042(3) -0.018(3) 0.006(3) -0.005(3)
C69 0.042(3) 0.031(3) 0.033(3) -0.013(2) 0.001(2) -0.002(2)
C70 0.034(3) 0.065(4) 0.055(4) -0.033(3) -0.020(3) 0.005(3)
C71 0.091(5) 0.071(4) 0.050(4) -0.036(3) -0.004(4) -0.001(4)
C72 0.030(3) 0.052(3) 0.049(3) -0.028(3) -0.001(3) 0.009(3)
C73 0.110(7) 0.101(7) 0.130(8) -0.054(6) 0.000(6) -0.014(6)
C74 0.288(18) 0.068(6) 0.092(8) -0.016(6) 0.002(10) -0.028(8)
O5 0.163(7) 0.161(7) 0.098(5) -0.054(5) 0.023(5) -0.068(6)
C75 0.133(10) 0.089(7) 0.162(11) -0.006(7) 0.024(9) -0.005(7)
C76 0.171(12) 0.041(5) 0.281(16) -0.024(7) 0.022(12) -0.017(6)
C77 0.113(11) 0.048(8) 0.076(9) -0.021(7) -0.038(8) 0.006(8)
C78 0.147(17) 0.11(2) 0.050(11) -0.007(12) -0.012(16) -0.04(2)
O6 0.135(13) 0.136(11) 0.071(9) -0.051(9) -0.025(9) 0.015(11)
C79 0.19(2) 0.088(17) 0.058(13) 0.002(11) 0.03(2) -0.03(2)
C80 0.17(2) 0.055(13) 0.13(2) -0.003(13) 0.049(19) -0.019(18)

loop_
_atom_type_symbol
_atom_type_description
_atom_type_scat_dispersion_real
_atom_type_scat_dispersion_imag
_atom_type_scat_source
C C 0.0033 0.0016 'International Tables Vol C Tables 4.2.6.8 and 6.1.1.4'
H H 0.0000 0.0000 'International Tables Vol C Tables 4.2.6.8 and 6.1.1.4'
O O 0.0106 0.0060 'International Tables Vol C Tables 4.2.6.8 and 6.1.1.4'
Ge Ge 0.1547 1.8001 'International Tables Vol C Tables 4.2.6.8 and 6.1.1.4'

loop_
_geom_angle_atom_site_label_1
_geom_angle_atom_site_label_2
_geom_angle_atom_site_label_3
_geom_angle
_geom_angle_site_symmetry_1
_geom_angle_site_symmetry_3
_geom_angle_publ_flag
O3 Ge1 C34 102.34(15) . . ?
O3 Ge1 C25 108.84(16) . . ?
C34 Ge1 C25 112.64(18) . . ?
O3 Ge1 C1 91.84(15) . . ?
C34 Ge1 C1 124.70(18) . . ?
C25 Ge1 C1 112.39(18) . . ?
O4 Ge2 C64 99.78(17) . . ?
O4 Ge2 C55 109.43(17) . . ?
C64 Ge2 C55 115.37(19) . . ?
O4 Ge2 C4 92.57(15) . . ?
C64 Ge2 C4 123.30(18) . . ?
C55 Ge2 C4 111.71(17) . . ?
C3 O1 O2 110.8(3) . . ?
C6 O2 O1 109.3(3) . . ?
C3 O3 Ge1 113.5(2) . . ?
C6 O4 Ge2 113.1(3) . . ?
C13 C1 C24 102.7(3) . . ?
C13 C1 C2 113.6(4) . . ?
C24 C1 C2 117.1(4) . . ?
C13 C1 Ge1 108.8(3) . . ?
C24 C1 Ge1 114.4(3) . . ?
C2 C1 Ge1 100.5(3) . . ?
C5 C2 C3 107.3(3) . . ?
C5 C2 C1 116.0(3) . . ?
C3 C2 C1 110.9(3) . . ?
O3 C3 O1 103.5(3) . . ?
O3 C3 C7 114.6(3) . . ?
O1 C3 C7 106.4(3) . . ?
O3 C3 C2 112.9(3) . . ?
O1 C3 C2 107.8(3) . . ?
C7 C3 C2 110.8(4) . . ?
C54 C4 C43 102.8(3) . . ?
C54 C4 C5 117.3(4) . . ?
C43 C4 C5 112.9(3) . . ?
C54 C4 Ge2 117.5(3) . . ?
C43 C4 Ge2 109.6(3) . . ?
C5 C4 Ge2 97.1(3) . . ?
C2 C5 C6 108.2(3) . . ?
C2 C5 C4 118.4(4) . . ?
C6 C5 C4 111.8(3) . . ?
O4 C6 O2 104.9(3) . . ?
O4 C6 C12 114.0(4) . . ?
O2 C6 C12 105.4(3) . . ?
O4 C6 C5 110.8(3) . . ?
O2 C6 C5 104.6(3) . . ?
C12 C6 C5 115.8(4) . . ?
C12 C7 C8 121.6(4) . . ?
C12 C7 C3 111.9(4) . . ?
C8 C7 C3 126.6(4) . . ?
C7 C8 C9 117.3(4) . . ?
C10 C9 C8 121.7(4) . . ?
C9 C10 C11 120.0(4) . . ?
C12 C11 C10 118.6(4) . . ?
C7 C12 C11 120.9(4) . . ?
C7 C12 C6 112.5(4) . . ?
C11 C12 C6 126.6(4) . . ?
C14 C13 C18 119.3(4) . . ?
C14 C13 C1 130.2(4) . . ?
C18 C13 C1 110.5(4) . . ?
C15 C14 C13 119.2(4) . . ?
C16 C15 C14 120.7(5) . . ?
C17 C16 C15 120.9(5) . . ?
C16 C17 C18 119.4(5) . . ?
C17 C18 C13 120.5(4) . . ?
C17 C18 C19 131.0(4) . . ?
C13 C18 C19 108.3(4) . . ?
C20 C19 C24 120.1(5) . . ?
C20 C19 C18 130.6(4) . . ?
C24 C19 C18 109.3(4) . . ?
C21 C20 C19 118.8(5) . . ?
C20 C21 C22 121.2(5) . . ?
C21 C22 C23 121.0(5) . . ?
C24 C23 C22 118.2(5) . . ?
C23 C24 C19 120.6(4) . . ?
C23 C24 C1 130.4(4) . . ?
C19 C24 C1 109.0(4) . . ?
C30 C25 C26 118.6(4) . . ?
C30 C25 Ge1 117.3(3) . . ?
C26 C25 Ge1 124.1(4) . . ?
C27 C26 C25 119.5(5) . . ?
C27 C26 C31 116.9(5) . . ?
C25 C26 C31 123.6(4) . . ?
C28 C27 C26 122.2(5) . . ?
C29 C28 C27 117.9(5) . . ?
C29 C28 C32 121.2(5) . . ?
C27 C28 C32 120.9(6) . . ?
C28 C29 C30 122.2(5) . . ?
C25 C30 C29 119.6(5) . . ?
C25 C30 C33 122.3(4) . . ?
C29 C30 C33 118.1(5) . . ?
C39 C34 C35 117.4(4) . . ?
C39 C34 Ge1 126.1(3) . . ?
C35 C34 Ge1 116.5(3) . . ?
C36 C35 C34 120.1(4) . . ?
C36 C35 C40 116.9(4) . . ?
C34 C35 C40 122.9(4) . . ?
C35 C36 C37 122.0(4) . . ?
C38 C37 C36 117.8(5) . . ?
C38 C37 C41 120.7(5) . . ?
C36 C37 C41 121.5(5) . . ?
C37 C38 C39 122.3(4) . . ?
C38 C39 C34 120.3(4) . . ?
C38 C39 C42 115.9(4) . . ?
C34 C39 C42 123.6(4) . . ?
C44 C43 C48 119.9(4) . . ?
C44 C43 C4 130.1(4) . . ?
C48 C43 C4 110.0(4) . . ?
C45 C44 C43 118.4(4) . . ?
C46 C45 C44 121.1(4) . . ?
C47 C46 C45 121.3(4) . . ?
C46 C47 C48 118.0(4) . . ?
C47 C48 C43 121.3(4) . . ?
C47 C48 C49 130.6(4) . . ?
C43 C48 C49 108.1(4) . . ?
C50 C49 C54 121.9(4) . . ?
C50 C49 C48 129.1(4) . . ?
C54 C49 C48 108.9(4) . . ?
C51 C50 C49 117.8(4) . . ?
C50 C51 C52 121.1(4) . . ?
C53 C52 C51 120.6(4) . . ?
C52 C53 C54 119.3(4) . . ?
C53 C54 C49 119.1(4) . . ?
C53 C54 C4 130.7(4) . . ?
C49 C54 C4 110.2(4) . . ?
C60 C55 C56 118.4(4) . . ?
C60 C55 Ge2 125.0(4) . . ?
C56 C55 Ge2 116.3(4) . . ?
C57 C56 C55 120.2(5) . . ?
C57 C56 C61 118.2(5) . . ?
C55 C56 C61 121.6(5) . . ?
C56 C57 C58 122.0(5) . . ?
C59 C58 C57 117.8(5) . . ?
C59 C58 C62 121.1(6) . . ?
C57 C58 C62 121.1(5) . . ?
C58 C59 C60 122.1(5) . . ?
C55 C60 C59 119.5(5) . . ?
C55 C60 C63 124.3(4) . . ?
C59 C60 C63 116.2(4) . . ?
C65 C64 C69 118.3(4) . . ?
C65 C64 Ge2 125.8(4) . . ?
C69 C64 Ge2 115.9(4) . . ?
C66 C65 C64 119.5(5) . . ?
C66 C65 C70 116.8(5) . . ?
C64 C65 C70 123.7(4) . . ?
C67 C66 C65 122.2(5) . . ?
C68 C67 C66 117.7(5) . . ?
C68 C67 C71 121.9(6) . . ?
C66 C67 C71 120.4(6) . . ?
C67 C68 C69 123.0(5) . . ?
C68 C69 C64 119.1(5) . . ?
C68 C69 C72 117.2(5) . . ?
C64 C69 C72 123.7(4) . . ?
O5 C74 C73 112.8(9) . . ?
C74 O5 C75 122.8(9) . . ?
C76 C75 O5 95.6(10) . . ?
O6 C78 C77 108.1(17) . . ?
C79 O6 C78 113.3(19) . . ?
O6 C79 C80 107(2) . . ?

loop_
_geom_bond_atom_site_label_1
_geom_bond_atom_site_label_2
_geom_bond_distance
_geom_bond_site_symmetry_2
_geom_bond_publ_flag
Ge1 O3 1.828(3) . ?
Ge1 C34 1.967(4) . ?
Ge1 C25 1.973(5) . ?
Ge1 C1 2.046(4) . ?
Ge2 O4 1.826(3) . ?
Ge2 C64 1.961(5) . ?
Ge2 C55 1.975(5) . ?
Ge2 C4 2.057(4) . ?
O1 C3 1.486(5) . ?
O1 O2 1.496(4) . ?
O2 C6 1.466(5) . ?
O3 C3 1.363(5) . ?
O4 C6 1.377(5) . ?
C1 C13 1.515(6) . ?
C1 C24 1.519(6) . ?
C1 C2 1.567(6) . ?
C2 C5 1.540(6) . ?
C2 C3 1.554(6) . ?
C3 C7 1.504(6) . ?
C4 C54 1.502(6) . ?
C4 C43 1.516(6) . ?
C4 C5 1.572(6) . ?
C5 C6 1.547(6) . ?
C6 C12 1.505(6) . ?
C7 C12 1.378(6) . ?
C7 C8 1.381(6) . ?
C8 C9 1.397(6) . ?
C9 C10 1.377(6) . ?
C10 C11 1.395(6) . ?
C11 C12 1.379(6) . ?
C13 C14 1.393(6) . ?
C13 C18 1.399(6) . ?
C14 C15 1.393(6) . ?
C15 C16 1.380(7) . ?
C16 C17 1.364(7) . ?
C17 C18 1.397(6) . ?
C18 C19 1.461(7) . ?
C19 C20 1.386(6) . ?
C19 C24 1.415(6) . ?
C20 C21 1.375(8) . ?
C21 C22 1.382(7) . ?
C22 C23 1.395(6) . ?
C23 C24 1.379(6) . ?
C25 C30 1.399(6) . ?
C25 C26 1.408(6) . ?
C26 C27 1.407(7) . ?
C26 C31 1.511(7) . ?
C27 C28 1.379(7) . ?
C28 C29 1.375(7) . ?
C28 C32 1.526(7) . ?
C29 C30 1.411(7) . ?
C30 C33 1.492(7) . ?
C34 C39 1.398(6) . ?
C34 C35 1.422(6) . ?
C35 C36 1.380(7) . ?
C35 C40 1.524(6) . ?
C36 C37 1.383(7) . ?
C37 C38 1.372(6) . ?
C37 C41 1.510(7) . ?
C38 C39 1.387(6) . ?
C39 C42 1.520(6) . ?
C43 C44 1.396(6) . ?
C43 C48 1.402(6) . ?
C44 C45 1.388(6) . ?
C45 C46 1.387(7) . ?
C46 C47 1.382(6) . ?
C47 C48 1.391(6) . ?
C48 C49 1.469(6) . ?
C49 C50 1.390(6) . ?
C49 C54 1.397(6) . ?
C50 C51 1.378(6) . ?
C51 C52 1.396(6) . ?
C52 C53 1.381(6) . ?
C53 C54 1.390(6) . ?
C55 C60 1.394(6) . ?
C55 C56 1.409(6) . ?
C56 C57 1.378(7) . ?
C56 C61 1.514(7) . ?
C57 C58 1.379(8) . ?
C58 C59 1.378(7) . ?
C58 C62 1.520(7) . ?
C59 C60 1.398(6) . ?
C60 C63 1.525(7) . ?
C64 C65 1.415(7) . ?
C64 C69 1.425(7) . ?
C65 C66 1.401(7) . ?
C65 C70 1.520(7) . ?
C66 C67 1.393(7) . ?
C67 C68 1.372(8) . ?
C67 C71 1.518(7) . ?
C68 C69 1.396(7) . ?
C69 C72 1.500(7) . ?
C73 C74 1.438(14) . ?
C74 O5 1.289(12) . ?
O5 C75 1.664(14) . ?
C75 C76 1.349(12) . ?
C77 C78 1.48(2) . ?
C78 O6 1.42(2) . ?
O6 C79 1.41(2) . ?
C79 C80 1.48(2) . ?
